data_7106613
loop_
_publ_author_name
'Marco Wenzel'
'Mark E. Light'
'Anthony P. Davis'
'Philip A. Gale'

_publ_section_title
;
 Thiourea isosteres as anion receptors and transmembrane transporters
;
_journal_name_full Chem.Commun.
_journal_page_first 7641
_journal_paper_doi 10.1039/c1cc12439k
_journal_volume 47
_journal_year 2011
_chemical_formula_moiety 'C14 H20 N4'
_chemical_formula_sum 'C14 H20 N4'
_chemical_formula_weight 244.34
_chemical_name_systematic
;
?
;
_space_group_IT_number 19
_symmetry_cell_setting orthorhombic
_symmetry_space_group_name_Hall 'P 2ac 2ab'
_symmetry_space_group_name_H-M 'P 21 21 21'
_atom_sites_solution_hydrogens geom
_atom_sites_solution_primary direct
_atom_sites_solution_secondary difmap
_audit_creation_method SHELXL-97
_cell_angle_alpha 90.00
_cell_angle_beta 90.00
_cell_angle_gamma 90.00
_cell_formula_units_Z 8
_cell_length_a 10.2071(2)
_cell_length_b 11.2105(3)
_cell_length_c 24.2602(6)
_cell_measurement_reflns_used 3561
_cell_measurement_temperature 120(2)
_cell_measurement_theta_max 27.485
_cell_measurement_theta_min 2.910
_cell_volume 2776.01(11)
_computing_cell_refinement 'DENZO (Otwinowski & Minor, 1997) & COLLECT (Hooft, R.W.W., 1998)'
_computing_data_collection 'COLLECT (Hooft, R.W.W., 1998)'
_computing_data_reduction 'DENZO (Otwinowski & Minor, 1997) & COLLECT (Hooft, R.W.W., 1998)'
_computing_publication_material 'WINGX (Farrugia, 1998)'
_computing_structure_refinement 'SHELXL-97 (Sheldrick, 2008)'
_computing_structure_solution 'SHELXS-97 (Sheldrick, 1997)'
_diffrn_ambient_temperature 120(2)
_diffrn_detector_area_resol_mean 9.091
_diffrn_measured_fraction_theta_full 0.997
_diffrn_measured_fraction_theta_max 0.997
_diffrn_measurement_device_type 'Bruker-Nonius Roper CCD camera on \\k-goniostat'
_diffrn_measurement_method '\\f & \\w scans'
_diffrn_radiation_monochromator graphite
_diffrn_radiation_source 'Bruker-Nonius FR591 rotating anode'
_diffrn_radiation_type MoK\\a
_diffrn_radiation_wavelength 0.71073
_diffrn_reflns_av_R_equivalents 0.0712
_diffrn_reflns_av_sigmaI/netI 0.0519
_diffrn_reflns_limit_h_max 12
_diffrn_reflns_limit_h_min -13
_diffrn_reflns_limit_k_max 12
_diffrn_reflns_limit_k_min -14
_diffrn_reflns_limit_l_max 31
_diffrn_reflns_limit_l_min -31
_diffrn_reflns_number 27023
_diffrn_reflns_theta_full 27.49
_diffrn_reflns_theta_max 27.49
_diffrn_reflns_theta_min 3.11
_exptl_absorpt_coefficient_mu 0.073
_exptl_absorpt_correction_T_max 0.7456
_exptl_absorpt_correction_T_min 0.5971
_exptl_absorpt_correction_type multi-scan
_exptl_absorpt_process_details 'SADABS 2007/2 (Sheldrick, G.M., 2007)'
_exptl_crystal_colour Colourless
_exptl_crystal_density_diffrn 1.169
_exptl_crystal_density_method 'not measured'
_exptl_crystal_description Plate
_exptl_crystal_F_000 1056
_exptl_crystal_size_max 0.6
_exptl_crystal_size_mid 0.4
_exptl_crystal_size_min 0.1
_refine_diff_density_max 0.544
_refine_diff_density_min -0.375
_refine_diff_density_rms 0.053
_refine_ls_extinction_coef 0.0099(14)
_refine_ls_extinction_expression Fc^*^=kFc[1+0.001xFc^2^\\l^3^/sin(2\\q)]^-1/4^
_refine_ls_extinction_method SHELXL
_refine_ls_goodness_of_fit_ref 1.035
_refine_ls_hydrogen_treatment constr
_refine_ls_matrix_type full
_refine_ls_number_parameters 326
_refine_ls_number_reflns 3585
_refine_ls_number_restraints 0
_refine_ls_restrained_S_all 1.035
_refine_ls_R_factor_all 0.0775
_refine_ls_R_factor_gt 0.0546
_refine_ls_shift/su_max 0.000
_refine_ls_shift/su_mean 0.000
_refine_ls_structure_factor_coef Fsqd
_refine_ls_weighting_details 'calc w=1/[\\s^2^(Fo^2^)+(0.0549P)^2^+1.7032P] where P=(Fo^2^+2Fc^2^)/3'
_refine_ls_weighting_scheme calc
_refine_ls_wR_factor_gt 0.1256
_refine_ls_wR_factor_ref 0.1379
_reflns_number_gt 2806
_reflns_number_total 3585
_reflns_threshold_expression >2\\s(I)
_cod_data_source_file c1cc12439k.txt
_cod_data_source_block 2010mw0001
_cod_database_code 7106613

loop_
_symmetry_equiv_pos_as_xyz
'x, y, z'
'-x+1/2, -y, z+1/2'
'-x, y+1/2, -z+1/2'
'x+1/2, -y+1/2, -z'

loop_
_atom_site_label
_atom_site_type_symbol
_atom_site_fract_x
_atom_site_fract_y
_atom_site_fract_z
_atom_site_U_iso_or_equiv
_atom_site_adp_type
_atom_site_occupancy
_atom_site_symmetry_multiplicity
_atom_site_calc_flag
_atom_site_refinement_flags
_atom_site_disorder_assembly
_atom_site_disorder_group
C1 C 0.6250(3) 0.6891(3) -0.02772(12) 0.0215(6) Uani 1 1 d . . .
C2 C 0.5003(3) 0.6563(3) -0.04543(13) 0.0251(7) Uani 1 1 d . . .
H2 H 0.4621 0.5867 -0.0321 0.030 Uiso 1 1 calc R . .
C3 C 0.4327(3) 0.7268(3) -0.08278(13) 0.0278(7) Uani 1 1 d . . .
H3 H 0.3488 0.7053 -0.0940 0.033 Uiso 1 1 calc R . .
C4 C 0.4901(3) 0.8295(3) -0.10343(13) 0.0289(7) Uani 1 1 d . . .
H4 H 0.4456 0.8761 -0.1290 0.035 Uiso 1 1 calc R . .
C5 C 0.6137(3) 0.8624(3) -0.08597(13) 0.0270(7) Uani 1 1 d . . .
H5 H 0.6517 0.9318 -0.0996 0.032 Uiso 1 1 calc R . .
C6 C 0.6815(3) 0.7930(3) -0.04826(13) 0.0258(7) Uani 1 1 d . . .
H6 H 0.7646 0.8158 -0.0367 0.031 Uiso 1 1 calc R . .
C7 C 0.6560(3) 0.5785(3) 0.05912(12) 0.0215(6) Uani 1 1 d . . .
C8 C 0.8146(3) 0.4363(3) 0.06534(12) 0.0219(6) Uani 1 1 d . . .
C9 C 0.4941(3) 0.5979(3) 0.13465(13) 0.0305(7) Uani 1 1 d . . .
H9A H 0.5335 0.5237 0.1468 0.037 Uiso 1 1 calc R . .
H9B H 0.4008 0.5841 0.1304 0.037 Uiso 1 1 calc R . .
C10 C 0.5142(4) 0.6902(4) 0.17825(16) 0.0481(10) Uani 1 1 d . . .
H10A H 0.4776 0.7650 0.1653 0.058 Uiso 1 1 calc R . .
H10B H 0.4655 0.6667 0.2108 0.058 Uiso 1 1 calc R . .
C11 C 0.6502(4) 0.7101(4) 0.19392(18) 0.0528(11) Uani 1 1 d . . .
H11A H 0.6999 0.7301 0.1611 0.063 Uiso 1 1 calc R . .
H11B H 0.6856 0.6364 0.2086 0.063 Uiso 1 1 calc R . .
C12 C 0.6702(4) 0.8106(4) 0.23738(17) 0.0490(10) Uani 1 1 d . . .
H12A H 0.6365 0.8850 0.2227 0.059 Uiso 1 1 calc R . .
H12B H 0.6201 0.7915 0.2702 0.059 Uiso 1 1 calc R . .
C13 C 0.8099(4) 0.8271(4) 0.25285(16) 0.0465(10) Uani 1 1 d . . .
H13A H 0.8589 0.8483 0.2200 0.056 Uiso 1 1 calc R . .
H13B H 0.8438 0.7516 0.2661 0.056 Uiso 1 1 calc R . .
C14 C 0.8342(4) 0.9212(4) 0.29633(17) 0.0456(10) Uani 1 1 d . . .
H14A H 0.9263 0.9260 0.3039 0.068 Uiso 1 1 calc R . .
H14B H 0.7882 0.9002 0.3295 0.068 Uiso 1 1 calc R . .
H14C H 0.8034 0.9970 0.2833 0.068 Uiso 1 1 calc R . .
C15 C 0.2326(3) 0.3198(3) 0.03230(12) 0.0224(7) Uani 1 1 d . . .
C16 C 0.3525(3) 0.3587(3) 0.05259(13) 0.0249(7) Uani 1 1 d . . .
H16 H 0.3855 0.4326 0.0420 0.030 Uiso 1 1 calc R . .
C17 C 0.4230(3) 0.2872(3) 0.08875(14) 0.0301(7) Uani 1 1 d . . .
H17 H 0.5043 0.3124 0.1016 0.036 Uiso 1 1 calc R . .
C18 C 0.3727(3) 0.1788(3) 0.10574(13) 0.0319(8) Uani 1 1 d . . .
H18 H 0.4196 0.1315 0.1303 0.038 Uiso 1 1 calc R . .
C19 C 0.2524(4) 0.1409(3) 0.08603(14) 0.0335(8) Uani 1 1 d . . .
H19 H 0.2184 0.0681 0.0976 0.040 Uiso 1 1 calc R . .
C20 C 0.1822(3) 0.2106(3) 0.04924(14) 0.0273(7) Uani 1 1 d . . .
H20 H 0.1018 0.1845 0.0359 0.033 Uiso 1 1 calc R . .
C21 C 0.2051(3) 0.4305(3) -0.05437(12) 0.0212(6) Uani 1 1 d . . .
C22 C 0.0375(3) 0.5633(3) -0.06521(12) 0.0224(6) Uani 1 1 d . . .
C23 C 0.3791(3) 0.4208(3) -0.12522(12) 0.0251(7) Uani 1 1 d . . .
H23A H 0.4683 0.4467 -0.1185 0.030 Uiso 1 1 calc R . .
H23B H 0.3312 0.4877 -0.1406 0.030 Uiso 1 1 calc R . .
C24 C 0.3804(3) 0.3191(3) -0.16685(13) 0.0259(7) Uani 1 1 d . . .
H24A H 0.4286 0.2524 -0.1514 0.031 Uiso 1 1 calc R . .
H24B H 0.4261 0.3451 -0.1998 0.031 Uiso 1 1 calc R . .
C25 C 0.2426(3) 0.2770(3) -0.18279(14) 0.0318(8) Uani 1 1 d . . .
H25A H 0.1948 0.2564 -0.1496 0.038 Uiso 1 1 calc R . .
H25B H 0.1966 0.3421 -0.2006 0.038 Uiso 1 1 calc R . .
C26 C 0.2444(4) 0.1692(3) -0.22148(13) 0.0319(8) Uani 1 1 d . . .
H26A H 0.2896 0.1041 -0.2033 0.038 Uiso 1 1 calc R . .
H26B H 0.1549 0.1439 -0.2280 0.038 Uiso 1 1 calc R . .
C27 C 0.3098(3) 0.1921(3) -0.27661(13) 0.0314(8) Uani 1 1 d . . .
H27A H 0.2681 0.2601 -0.2940 0.038 Uiso 1 1 calc R . .
H27B H 0.4010 0.2125 -0.2704 0.038 Uiso 1 1 calc R . .
C28 C 0.3030(4) 0.0865(3) -0.31524(16) 0.0437(10) Uani 1 1 d . . .
H28A H 0.3464 0.1059 -0.3492 0.066 Uiso 1 1 calc R . .
H28B H 0.2130 0.0674 -0.3226 0.066 Uiso 1 1 calc R . .
H28C H 0.3454 0.0191 -0.2985 0.066 Uiso 1 1 calc R . .
N1 N 0.6965(2) 0.6145(2) 0.00877(10) 0.0223(5) Uani 1 1 d . . .
H1 H 0.7720 0.5900 -0.0021 0.027 Uiso 1 1 calc R . .
N2 N 0.5491(2) 0.6296(2) 0.08099(10) 0.0239(6) Uani 1 1 d . . .
H7 H 0.5105 0.6845 0.0623 0.029 Uiso 1 1 calc R . .
N3 N 0.7165(2) 0.4936(2) 0.08830(10) 0.0245(6) Uani 1 1 d . . .
N4 N 0.9024(3) 0.3779(2) 0.05000(11) 0.0270(6) Uani 1 1 d . . .
N5 N 0.1597(2) 0.3918(2) -0.00503(10) 0.0230(6) Uani 1 1 d . . .
H15 H 0.0816 0.4121 0.0044 0.028 Uiso 1 1 calc R . .
N6 N 0.3187(2) 0.3858(2) -0.07281(10) 0.0227(6) Uani 1 1 d . . .
H21 H 0.3583 0.3338 -0.0528 0.027 Uiso 1 1 calc R . .
N7 N 0.1426(3) 0.5109(2) -0.08504(10) 0.0243(6) Uani 1 1 d . . .
N8 N -0.0553(3) 0.6162(2) -0.05204(11) 0.0277(6) Uani 1 1 d . . .

loop_
_atom_site_aniso_label
_atom_site_aniso_U_11
_atom_site_aniso_U_22
_atom_site_aniso_U_33
_atom_site_aniso_U_23
_atom_site_aniso_U_13
_atom_site_aniso_U_12
C1 0.0241(15) 0.0192(14) 0.0212(14) -0.0013(12) 0.0017(12) 0.0036(13)
C2 0.0268(16) 0.0226(15) 0.0259(15) -0.0006(13) 0.0009(13) -0.0011(13)
C3 0.0249(15) 0.0338(17) 0.0249(16) -0.0041(14) -0.0038(13) 0.0043(14)
C4 0.0342(18) 0.0278(17) 0.0248(16) 0.0023(14) 0.0016(14) 0.0072(15)
C5 0.0298(16) 0.0247(16) 0.0266(16) 0.0049(14) 0.0043(14) 0.0026(14)
C6 0.0257(16) 0.0226(15) 0.0290(16) 0.0014(13) 0.0010(14) -0.0028(13)
C7 0.0213(15) 0.0186(14) 0.0247(15) -0.0017(12) -0.0021(12) -0.0005(12)
C8 0.0242(16) 0.0182(14) 0.0233(15) 0.0052(12) -0.0031(13) -0.0027(13)
C9 0.0278(17) 0.0392(19) 0.0245(16) 0.0033(15) 0.0031(14) 0.0051(15)
C10 0.056(2) 0.051(2) 0.037(2) -0.0015(19) 0.0116(19) -0.003(2)
C11 0.052(3) 0.058(3) 0.048(2) -0.004(2) 0.012(2) 0.003(2)
C12 0.052(2) 0.051(2) 0.044(2) -0.001(2) -0.0038(19) -0.014(2)
C13 0.054(2) 0.042(2) 0.043(2) -0.0087(19) -0.0033(19) -0.003(2)
C14 0.043(2) 0.046(2) 0.048(2) -0.0069(19) -0.0093(19) -0.0059(19)
C15 0.0239(16) 0.0209(15) 0.0225(15) -0.0012(12) 0.0024(12) 0.0040(13)
C16 0.0263(16) 0.0230(15) 0.0253(16) -0.0006(13) 0.0004(13) -0.0011(13)
C17 0.0266(16) 0.0341(18) 0.0296(17) -0.0015(15) -0.0028(14) 0.0055(14)
C18 0.0339(18) 0.0345(18) 0.0272(16) 0.0044(15) 0.0005(15) 0.0114(16)
C19 0.0347(18) 0.0268(17) 0.0391(19) 0.0126(15) 0.0076(16) 0.0018(15)
C20 0.0239(16) 0.0245(16) 0.0335(17) 0.0017(14) 0.0036(14) 0.0019(14)
C21 0.0220(15) 0.0172(13) 0.0243(15) -0.0011(12) 0.0013(12) -0.0024(12)
C22 0.0243(16) 0.0213(14) 0.0218(15) 0.0035(13) -0.0010(12) -0.0018(13)
C23 0.0249(15) 0.0257(16) 0.0245(15) 0.0011(13) 0.0058(13) -0.0020(13)
C24 0.0233(15) 0.0288(16) 0.0254(15) -0.0024(14) 0.0041(13) -0.0002(14)
C25 0.0299(17) 0.0365(18) 0.0290(17) -0.0068(15) 0.0063(14) -0.0059(16)
C26 0.0355(18) 0.0316(18) 0.0286(17) -0.0043(14) 0.0035(15) -0.0080(15)
C27 0.0347(18) 0.0307(18) 0.0289(17) -0.0081(14) -0.0008(15) -0.0023(15)
C28 0.053(2) 0.039(2) 0.039(2) -0.0163(17) 0.0065(19) -0.0023(19)
N1 0.0178(12) 0.0237(12) 0.0255(13) 0.0048(11) 0.0031(11) 0.0037(11)
N2 0.0257(13) 0.0226(13) 0.0235(13) 0.0018(11) 0.0008(11) 0.0041(11)
N3 0.0248(14) 0.0216(13) 0.0270(13) 0.0019(11) 0.0001(11) 0.0032(11)
N4 0.0247(14) 0.0232(13) 0.0332(15) 0.0011(12) 0.0007(12) 0.0010(12)
N5 0.0196(12) 0.0243(12) 0.0251(13) 0.0020(11) 0.0026(10) 0.0042(11)
N6 0.0230(13) 0.0243(13) 0.0208(13) 0.0006(11) 0.0018(11) 0.0023(11)
N7 0.0252(14) 0.0236(13) 0.0241(13) 0.0031(11) 0.0017(11) 0.0025(11)
N8 0.0291(14) 0.0232(13) 0.0308(14) 0.0042(12) 0.0004(12) 0.0022(12)

loop_
_atom_type_symbol
_atom_type_description
_atom_type_scat_dispersion_real
_atom_type_scat_dispersion_imag
_atom_type_scat_source
C C 0.0033 0.0000 'International Tables Vol C Tables 4.2.6.8 and 6.1.1.4'
H H 0.0000 0.0000 'International Tables Vol C Tables 4.2.6.8 and 6.1.1.4'
N N 0.0061 0.0000 'International Tables Vol C Tables 4.2.6.8 and 6.1.1.4'

loop_
_geom_angle_atom_site_label_1
_geom_angle_atom_site_label_2
_geom_angle_atom_site_label_3
_geom_angle
_geom_angle_site_symmetry_1
_geom_angle_site_symmetry_3
_geom_angle_publ_flag
C6 C1 C2 119.3(3) . . ?
C6 C1 N1 120.2(3) . . ?
C2 C1 N1 120.4(3) . . ?
C3 C2 C1 120.4(3) . . ?
C4 C3 C2 120.0(3) . . ?
C5 C4 C3 119.9(3) . . ?
C4 C5 C6 120.5(3) . . ?
C5 C6 C1 120.0(3) . . ?
N3 C7 N2 118.0(3) . . ?
N3 C7 N1 123.3(3) . . ?
N2 C7 N1 118.6(3) . . ?
N4 C8 N3 172.7(3) . . ?
N2 C9 C10 114.1(3) . . ?
C11 C10 C9 114.9(4) . . ?
C10 C11 C12 114.4(4) . . ?
C13 C12 C11 112.8(4) . . ?
C12 C13 C14 114.9(4) . . ?
C16 C15 C20 119.8(3) . . ?
C16 C15 N5 120.5(3) . . ?
C20 C15 N5 119.6(3) . . ?
C17 C16 C15 119.9(3) . . ?
C18 C17 C16 120.2(3) . . ?
C17 C18 C19 119.7(3) . . ?
C18 C19 C20 120.5(3) . . ?
C19 C20 C15 119.7(3) . . ?
N7 C21 N6 118.7(3) . . ?
N7 C21 N5 123.1(3) . . ?
N6 C21 N5 118.1(3) . . ?
N8 C22 N7 173.6(3) . . ?
N6 C23 C24 112.2(3) . . ?
C23 C24 C25 112.9(3) . . ?
C26 C25 C24 112.8(3) . . ?
C27 C26 C25 114.3(3) . . ?
C28 C27 C26 113.2(3) . . ?
C7 N1 C1 125.6(3) . . ?
C7 N2 C9 124.1(3) . . ?
C8 N3 C7 118.4(3) . . ?
C21 N5 C15 124.4(3) . . ?
C21 N6 C23 123.6(3) . . ?
C22 N7 C21 119.3(3) . . ?

loop_
_geom_bond_atom_site_label_1
_geom_bond_atom_site_label_2
_geom_bond_distance
_geom_bond_site_symmetry_2
_geom_bond_publ_flag
C1 C6 1.392(4) . ?
C1 C2 1.393(4) . ?
C1 N1 1.420(4) . ?
C2 C3 1.387(4) . ?
C3 C4 1.385(5) . ?
C4 C5 1.381(5) . ?
C5 C6 1.386(4) . ?
C7 N3 1.337(4) . ?
C7 N2 1.342(4) . ?
C7 N1 1.351(4) . ?
C8 N4 1.171(4) . ?
C8 N3 1.314(4) . ?
C9 N2 1.462(4) . ?
C9 C10 1.494(5) . ?
C10 C11 1.457(6) . ?
C11 C12 1.557(6) . ?
C12 C13 1.486(6) . ?
C13 C14 1.512(5) . ?
C15 C16 1.389(4) . ?
C15 C20 1.390(4) . ?
C15 N5 1.423(4) . ?
C16 C17 1.389(4) . ?
C17 C18 1.382(5) . ?
C18 C19 1.385(5) . ?
C19 C20 1.385(5) . ?
C21 N7 1.332(4) . ?
C21 N6 1.339(4) . ?
C21 N5 1.355(4) . ?
C22 N8 1.162(4) . ?
C22 N7 1.315(4) . ?
C23 N6 1.467(4) . ?
C23 C24 1.523(4) . ?
C24 C25 1.533(4) . ?
C25 C26 1.531(4) . ?
C26 C27 1.517(5) . ?
C27 C28 1.512(5) . ?
